data_2214298
loop_
_publ_author_name
'Harrison, William T. A.'
'Bindya, S.'
'Ashok, M. A.'
'Yathirajan, H. S.'
'Narayana, B.'

_publ_section_title
;
 Imipraminium picrate
;
_journal_coeditor_code LH2401
_journal_issue 7
_journal_name_full 'Acta Crystallographica Section E'
_journal_page_first o3143
_journal_page_last o3143
_journal_paper_doi 10.1107/S1600536807026050
_journal_volume 63
_journal_year 2007
_chemical_formula_iupac 'C19 H25 N2 +, C6 H2 N3 O7 -'
_chemical_formula_moiety 'C19 H25 N2 +, C6 H2 N3 O7 -'
_chemical_formula_sum 'C25 H27 N5 O7'
_chemical_formula_weight 509.52
_chemical_name_systematic
;
Imipraminium picrate
;
_space_group_IT_number 2
_symmetry_cell_setting triclinic
_symmetry_space_group_name_Hall '-P 1'
_symmetry_space_group_name_H-M 'P -1'
_atom_sites_solution_hydrogens 'difmap (N-H) and geom (C-H)'
_atom_sites_solution_primary direct
_atom_sites_solution_secondary difmap
_audit_creation_method SHELXL-97
_cell_angle_alpha 77.2920(10)
_cell_angle_beta 73.8620(10)
_cell_angle_gamma 84.5900(10)
_cell_formula_units_Z 2
_cell_length_a 10.5204(10)
_cell_length_b 10.6661(10)
_cell_length_c 11.7603(11)
_cell_measurement_reflns_used 2120
_cell_measurement_temperature 295(2)
_cell_measurement_theta_max 25.73
_cell_measurement_theta_min 4.35
_cell_volume 1235.8(2)
_computing_cell_refinement 'SAINT (Bruker, 1999)'
_computing_data_collection 'SMART (Bruker, 1999)'
_computing_data_reduction SAINT
_computing_molecular_graphics 'ORTEP-3 (Farrugia, 1997)'
_computing_publication_material SHELXL97
_computing_structure_refinement 'SHELXL97 (Sheldrick, 1997)'
_computing_structure_solution 'SHELXS97 (Sheldrick, 1997)'
_diffrn_ambient_temperature 295(2)
_diffrn_measured_fraction_theta_full 0.965
_diffrn_measured_fraction_theta_max 0.962
_diffrn_measurement_device_type 'Bruker SMART 1000 CCD'
_diffrn_measurement_method \w
_diffrn_radiation_monochromator graphite
_diffrn_radiation_source 'fine-focus sealed tube'
_diffrn_radiation_type MoK\a
_diffrn_radiation_wavelength 0.71073
_diffrn_reflns_av_R_equivalents 0.0213
_diffrn_reflns_av_sigmaI/netI 0.0458
_diffrn_reflns_limit_h_max 12
_diffrn_reflns_limit_h_min -12
_diffrn_reflns_limit_k_max 13
_diffrn_reflns_limit_k_min -13
_diffrn_reflns_limit_l_max 13
_diffrn_reflns_limit_l_min -14
_diffrn_reflns_number 7898
_diffrn_reflns_theta_full 26.00
_diffrn_reflns_theta_max 26.00
_diffrn_reflns_theta_min 4.34
_diffrn_standards_decay_% 0
_exptl_absorpt_coefficient_mu 0.102
_exptl_absorpt_correction_type none
_exptl_crystal_colour red-orange
_exptl_crystal_density_diffrn 1.369
_exptl_crystal_density_method 'not measured'
_exptl_crystal_description chunk
_exptl_crystal_F_000 536
_exptl_crystal_size_max 0.40
_exptl_crystal_size_mid 0.30
_exptl_crystal_size_min 0.30
_refine_diff_density_max 0.174
_refine_diff_density_min -0.185
_refine_ls_extinction_method none
_refine_ls_goodness_of_fit_ref 0.948
_refine_ls_hydrogen_treatment mixed
_refine_ls_matrix_type full
_refine_ls_number_parameters 339
_refine_ls_number_reflns 4674
_refine_ls_number_restraints 0
_refine_ls_restrained_S_all 0.948
_refine_ls_R_factor_all 0.0916
_refine_ls_R_factor_gt 0.0490
_refine_ls_shift/su_max 0.000
_refine_ls_shift/su_mean 0.000
_refine_ls_structure_factor_coef Fsqd
_refine_ls_weighting_details 'calc w=1/[\s^2^(Fo^2^)+(0.0649P)^2^] where P=(Fo^2^+2Fc^2^)/3'
_refine_ls_weighting_scheme calc
_refine_ls_wR_factor_gt 0.1113
_refine_ls_wR_factor_ref 0.1273
_reflns_number_gt 2818
_reflns_number_total 4674
_reflns_threshold_expression I>2\s(I)
_cod_data_source_file lh2401.cif
_cod_data_source_block I
_cod_database_code 2214298
_cod_database_fobs_code 2214298

loop_
_symmetry_equiv_pos_as_xyz
'x, y, z'
'-x, -y, -z'

loop_
_atom_site_type_symbol
_atom_site_label
_atom_site_fract_x
_atom_site_fract_y
_atom_site_fract_z
_atom_site_U_iso_or_equiv
_atom_site_adp_type
_atom_site_calc_flag
_atom_site_refinement_flags
_atom_site_occupancy
C C1 0.19775(18) 0.83478(18) 0.27495(19) 0.0455(5) Uani d . 1
C C2 0.1915(2) 0.9091(2) 0.1636(2) 0.0557(6) Uani d . 1
H H2 0.2345 0.9867 0.1359 0.067 Uiso calc R 1
C C3 0.1235(2) 0.8713(3) 0.0929(2) 0.0760(8) Uani d . 1
H H3 0.1214 0.9228 0.0185 0.091 Uiso calc R 1
C C4 0.0589(2) 0.7578(3) 0.1327(3) 0.0913(10) Uani d . 1
H H4 0.0126 0.7314 0.0858 0.110 Uiso calc R 1
C C5 0.0636(2) 0.6838(3) 0.2424(3) 0.0819(9) Uani d . 1
H H5 0.0189 0.6072 0.2689 0.098 Uiso calc R 1
C C6 0.1323(2) 0.7176(2) 0.3168(2) 0.0613(6) Uani d . 1
C C7 0.1284(3) 0.6248(2) 0.4349(3) 0.0854(9) Uani d . 1
H H7A 0.1469 0.5390 0.4178 0.102 Uiso calc R 1
H H7B 0.0385 0.6265 0.4859 0.102 Uiso calc R 1
C C8 0.2204(3) 0.6445(2) 0.5079(2) 0.0761(8) Uani d . 1
H H8A 0.2139 0.5735 0.5766 0.091 Uiso calc R 1
H H8B 0.3111 0.6461 0.4582 0.091 Uiso calc R 1
C C9 0.1852(2) 0.7681(2) 0.5516(2) 0.0595(6) Uani d . 1
C C10 0.1256(3) 0.7721(3) 0.6715(2) 0.0825(8) Uani d . 1
H H10 0.1110 0.6958 0.7287 0.099 Uiso calc R 1
C C11 0.0875(3) 0.8877(3) 0.7073(2) 0.0803(8) Uani d . 1
H H11 0.0475 0.8890 0.7883 0.096 Uiso calc R 1
C C12 0.1085(2) 0.9995(2) 0.6245(2) 0.0612(6) Uani d . 1
H H12 0.0831 1.0774 0.6489 0.073 Uiso calc R 1
C C13 0.16742(19) 0.99837(19) 0.50393(19) 0.0475(5) Uani d . 1
H H13 0.1811 1.0754 0.4475 0.057 Uiso calc R 1
C C14 0.20606(18) 0.88278(18) 0.46723(18) 0.0426(5) Uani d . 1
C C15 0.36804(18) 0.97595(17) 0.27865(17) 0.0409(5) Uani d . 1
H H15A 0.3221 1.0591 0.2668 0.049 Uiso calc R 1
H H15B 0.4122 0.9577 0.1996 0.049 Uiso calc R 1
C C16 0.47105(18) 0.98213(17) 0.34556(18) 0.0444(5) Uani d . 1
H H16A 0.5360 1.0440 0.2952 0.053 Uiso calc R 1
H H16B 0.4278 1.0140 0.4185 0.053 Uiso calc R 1
C C17 0.54306(19) 0.85605(19) 0.38034(17) 0.0471(5) Uani d . 1
H H17A 0.6065 0.8710 0.4216 0.056 Uiso calc R 1
H H17B 0.4793 0.7969 0.4373 0.056 Uiso calc R 1
C C18 0.6879(2) 0.6759(2) 0.3248(2) 0.0674(7) Uani d . 1
H H18A 0.6273 0.6209 0.3884 0.101 Uiso calc R 1
H H18B 0.7551 0.7003 0.3559 0.101 Uiso calc R 1
H H18C 0.7284 0.6309 0.2608 0.101 Uiso calc R 1
C C19 0.7051(2) 0.8795(2) 0.17754(19) 0.0585(6) Uani d . 1
H H19A 0.6545 0.9491 0.1421 0.088 Uiso calc R 1
H H19B 0.7523 0.8320 0.1172 0.088 Uiso calc R 1
H H19C 0.7670 0.9132 0.2086 0.088 Uiso calc R 1
N N1 0.27124(15) 0.87742(13) 0.34391(14) 0.0404(4) Uani d . 1
N N2 0.61469(17) 0.79317(14) 0.27744(15) 0.0444(4) Uani d . 1
H H1 0.555(2) 0.7628(18) 0.2485(18) 0.053 Uiso d . 1
C C20 0.41881(19) 0.57369(17) 0.17240(18) 0.0422(5) Uani d . 1
C C21 0.3622(2) 0.44759(17) 0.21547(17) 0.0447(5) Uani d . 1
C C22 0.2846(2) 0.39896(18) 0.16199(18) 0.0471(5) Uani d . 1
H H22 0.2469 0.3195 0.1971 0.057 Uiso calc R 1
C C23 0.26218(19) 0.46791(18) 0.05557(18) 0.0447(5) Uani d . 1
C C24 0.31935(19) 0.58543(18) 0.00231(17) 0.0443(5) Uani d . 1
H H24 0.3059 0.6306 -0.0709 0.053 Uiso calc R 1
C C25 0.39595(18) 0.63523(16) 0.05766(17) 0.0406(4) Uani d . 1
N N3 0.3867(2) 0.36765(17) 0.32566(18) 0.0648(5) Uani d . 1
N N4 0.18039(18) 0.4167(2) -0.00232(19) 0.0618(5) Uani d . 1
N N5 0.45440(18) 0.75804(16) -0.00482(17) 0.0538(5) Uani d . 1
O O1 0.47543(16) 0.62008(13) 0.23215(14) 0.0649(4) Uani d . 1
O O2 0.2998(2) 0.29774(18) 0.39253(17) 0.0990(7) Uani d . 1
O O3 0.4926(2) 0.3707(2) 0.3451(2) 0.1137(8) Uani d . 1
O O4 0.13910(18) 0.30810(18) 0.04328(17) 0.0885(6) Uani d . 1
O O5 0.15606(18) 0.48256(19) -0.09388(17) 0.0863(6) Uani d . 1
O O6 0.52913(19) 0.80446(16) 0.03556(17) 0.0852(6) Uani d . 1
O O7 0.4274(2) 0.81032(16) -0.09792(17) 0.0897(6) Uani d . 1

loop_
_atom_site_aniso_label
_atom_site_aniso_U_11
_atom_site_aniso_U_22
_atom_site_aniso_U_33
_atom_site_aniso_U_12
_atom_site_aniso_U_13
_atom_site_aniso_U_23
C1 0.0343(11) 0.0464(11) 0.0570(14) -0.0002(9) -0.0054(10) -0.0225(10)
C2 0.0436(12) 0.0712(14) 0.0598(15) 0.0016(10) -0.0185(11) -0.0241(12)
C3 0.0506(15) 0.117(2) 0.0771(18) 0.0103(15) -0.0275(14) -0.0464(16)
C4 0.0429(15) 0.138(3) 0.122(3) 0.0032(16) -0.0239(17) -0.087(2)
C5 0.0435(14) 0.0834(18) 0.128(3) -0.0160(13) 0.0009(16) -0.0647(19)
C6 0.0419(12) 0.0521(13) 0.0879(18) -0.0065(10) 0.0039(12) -0.0348(13)
C7 0.0818(19) 0.0418(13) 0.110(2) -0.0195(12) 0.0233(17) -0.0223(14)
C8 0.0834(18) 0.0413(13) 0.0789(18) 0.0003(12) 0.0023(16) 0.0076(12)
C9 0.0602(14) 0.0513(13) 0.0524(15) 0.0020(10) -0.0015(12) 0.0012(10)
C10 0.090(2) 0.0821(19) 0.0527(17) -0.0011(15) -0.0016(15) 0.0109(14)
C11 0.0763(18) 0.105(2) 0.0515(16) 0.0011(16) -0.0019(14) -0.0205(16)
C12 0.0508(13) 0.0760(16) 0.0637(17) 0.0054(12) -0.0131(12) -0.0346(13)
C13 0.0428(12) 0.0480(11) 0.0548(14) 0.0029(9) -0.0160(11) -0.0148(10)
C14 0.0387(11) 0.0449(11) 0.0413(12) 0.0015(8) -0.0086(9) -0.0066(9)
C15 0.0438(11) 0.0377(10) 0.0406(11) -0.0035(8) -0.0121(9) -0.0047(8)
C16 0.0472(12) 0.0440(11) 0.0439(12) -0.0050(9) -0.0115(10) -0.0122(9)
C17 0.0488(12) 0.0575(12) 0.0373(12) -0.0015(10) -0.0148(10) -0.0104(9)
C18 0.0751(16) 0.0605(14) 0.0795(18) 0.0191(12) -0.0425(15) -0.0218(12)
C19 0.0501(13) 0.0732(15) 0.0520(14) -0.0097(11) -0.0062(11) -0.0185(11)
N1 0.0435(9) 0.0365(8) 0.0400(10) -0.0080(7) -0.0083(8) -0.0065(7)
N2 0.0483(10) 0.0426(9) 0.0504(11) 0.0004(8) -0.0235(9) -0.0136(8)
C20 0.0453(11) 0.0380(10) 0.0457(12) -0.0003(8) -0.0128(10) -0.0133(9)
C21 0.0580(13) 0.0396(10) 0.0365(11) -0.0012(9) -0.0129(10) -0.0073(8)
C22 0.0574(13) 0.0390(10) 0.0447(13) -0.0085(9) -0.0090(10) -0.0110(9)
C23 0.0468(12) 0.0507(11) 0.0404(12) -0.0071(9) -0.0102(10) -0.0168(9)
C24 0.0477(12) 0.0493(11) 0.0344(11) 0.0047(9) -0.0098(10) -0.0092(9)
C25 0.0441(11) 0.0334(10) 0.0418(12) -0.0023(8) -0.0072(9) -0.0069(8)
N3 0.0959(16) 0.0504(11) 0.0547(13) -0.0132(11) -0.0340(12) -0.0017(9)
N4 0.0588(12) 0.0745(13) 0.0596(13) -0.0115(10) -0.0158(11) -0.0253(11)
N5 0.0604(12) 0.0436(10) 0.0505(12) -0.0037(8) -0.0067(10) -0.0047(9)
O1 0.0853(11) 0.0562(9) 0.0676(10) -0.0135(8) -0.0376(9) -0.0155(7)
O2 0.1468(18) 0.0813(12) 0.0686(12) -0.0507(13) -0.0436(13) 0.0244(10)
O3 0.1231(17) 0.1125(16) 0.1131(17) -0.0232(13) -0.0787(15) 0.0300(13)
O4 0.1012(14) 0.0870(13) 0.0932(14) -0.0402(11) -0.0334(12) -0.0256(10)
O5 0.0975(14) 0.1118(14) 0.0655(12) -0.0157(11) -0.0453(11) -0.0157(10)
O6 0.1030(14) 0.0667(11) 0.0918(14) -0.0421(10) -0.0330(12) -0.0026(9)
O7 0.1236(16) 0.0688(11) 0.0703(13) -0.0279(10) -0.0366(12) 0.0238(9)

loop_
_atom_type_symbol
_atom_type_description
_atom_type_scat_dispersion_real
_atom_type_scat_dispersion_imag
_atom_type_scat_source
C C 0.0033 0.0016 'International Tables Vol C Tables 4.2.6.8 and 6.1.1.4'
H H 0.0000 0.0000 'International Tables Vol C Tables 4.2.6.8 and 6.1.1.4'
N N 0.0061 0.0033 'International Tables Vol C Tables 4.2.6.8 and 6.1.1.4'
O O 0.0106 0.0060 'International Tables Vol C Tables 4.2.6.8 and 6.1.1.4'

loop_
_geom_angle_atom_site_label_1
_geom_angle_atom_site_label_2
_geom_angle_atom_site_label_3
_geom_angle
C2 C1 C6 118.95(19)
C2 C1 N1 119.71(17)
C6 C1 N1 121.34(19)
C3 C2 C1 121.9(2)
C3 C2 H2 119.0
C1 C2 H2 119.0
C4 C3 C2 119.8(3)
C4 C3 H3 120.1
C2 C3 H3 120.1
C5 C4 C3 119.0(2)
C5 C4 H4 120.5
C3 C4 H4 120.5
C4 C5 C6 123.3(2)
C4 C5 H5 118.3
C6 C5 H5 118.3
C5 C6 C1 117.1(2)
C5 C6 C7 116.7(2)
C1 C6 C7 126.2(2)
C6 C7 C8 118.57(19)
C6 C7 H7A 107.7
C8 C7 H7A 107.7
C6 C7 H7B 107.7
C8 C7 H7B 107.7
H7A C7 H7B 107.1
C9 C8 C7 110.5(2)
C9 C8 H8A 109.5
C7 C8 H8A 109.5
C9 C8 H8B 109.5
C7 C8 H8B 109.5
H8A C8 H8B 108.1
C10 C9 C14 118.9(2)
C10 C9 C8 122.5(2)
C14 C9 C8 118.5(2)
C11 C10 C9 120.9(2)
C11 C10 H10 119.5
C9 C10 H10 119.5
C12 C11 C10 119.9(2)
C12 C11 H11 120.0
C10 C11 H11 120.0
C11 C12 C13 120.4(2)
C11 C12 H12 119.8
C13 C12 H12 119.8
C12 C13 C14 120.0(2)
C12 C13 H13 120.0
C14 C13 H13 120.0
C13 C14 C9 119.83(19)
C13 C14 N1 121.85(17)
C9 C14 N1 118.30(17)
N1 C15 C16 112.33(15)
N1 C15 H15A 109.1
C16 C15 H15A 109.1
N1 C15 H15B 109.1
C16 C15 H15B 109.1
H15A C15 H15B 107.9
C17 C16 C15 115.34(15)
C17 C16 H16A 108.4
C15 C16 H16A 108.4
C17 C16 H16B 108.4
C15 C16 H16B 108.4
H16A C16 H16B 107.5
N2 C17 C16 115.19(15)
N2 C17 H17A 108.5
C16 C17 H17A 108.5
N2 C17 H17B 108.5
C16 C17 H17B 108.5
H17A C17 H17B 107.5
N2 C18 H18A 109.5
N2 C18 H18B 109.5
H18A C18 H18B 109.5
N2 C18 H18C 109.5
H18A C18 H18C 109.5
H18B C18 H18C 109.5
N2 C19 H19A 109.5
N2 C19 H19B 109.5
H19A C19 H19B 109.5
N2 C19 H19C 109.5
H19A C19 H19C 109.5
H19B C19 H19C 109.5
C1 N1 C14 117.96(15)
C1 N1 C15 116.68(15)
C14 N1 C15 116.36(14)
C19 N2 C18 110.88(17)
C19 N2 C17 113.60(15)
C18 N2 C17 108.74(16)
C19 N2 H1 109.5(13)
C18 N2 H1 104.2(12)
C17 N2 H1 109.5(13)
O1 C20 C25 126.36(17)
O1 C20 C21 122.04(18)
C25 C20 C21 111.57(16)
C22 C21 C20 124.55(18)
C22 C21 N3 117.02(17)
C20 C21 N3 118.42(17)
C21 C22 C23 119.55(18)
C21 C22 H22 120.2
C23 C22 H22 120.2
C22 C23 C24 120.44(17)
C22 C23 N4 119.96(18)
C24 C23 N4 119.59(18)
C25 C24 C23 119.82(18)
C25 C24 H24 120.1
C23 C24 H24 120.1
C24 C25 C20 123.72(17)
C24 C25 N5 116.59(17)
C20 C25 N5 119.68(16)
O3 N3 O2 122.7(2)
O3 N3 C21 119.0(2)
O2 N3 C21 118.3(2)
O5 N4 O4 123.49(19)
O5 N4 C23 118.9(2)
O4 N4 C23 117.6(2)
O7 N5 O6 121.92(18)
O7 N5 C25 117.90(18)
O6 N5 C25 120.17(18)

loop_
_geom_bond_atom_site_label_1
_geom_bond_atom_site_label_2
_geom_bond_distance
C1 C2 1.389(3)
C1 C6 1.408(3)
C1 N1 1.428(2)
C2 C3 1.377(3)
C2 H2 0.9300
C3 C4 1.370(4)
C3 H3 0.9300
C4 C5 1.367(4)
C4 H4 0.9300
C5 C6 1.398(3)
C5 H5 0.9300
C6 C7 1.511(4)
C7 C8 1.516(4)
C7 H7A 0.9700
C7 H7B 0.9700
C8 C9 1.496(3)
C8 H8A 0.9700
C8 H8B 0.9700
C9 C10 1.383(3)
C9 C14 1.388(3)
C10 C11 1.378(4)
C10 H10 0.9300
C11 C12 1.356(3)
C11 H11 0.9300
C12 C13 1.383(3)
C12 H12 0.9300
C13 C14 1.383(3)
C13 H13 0.9300
C14 N1 1.433(2)
C15 N1 1.464(2)
C15 C16 1.519(2)
C15 H15A 0.9700
C15 H15B 0.9700
C16 C17 1.512(3)
C16 H16A 0.9700
C16 H16B 0.9700
C17 N2 1.496(2)
C17 H17A 0.9700
C17 H17B 0.9700
C18 N2 1.489(2)
C18 H18A 0.9600
C18 H18B 0.9600
C18 H18C 0.9600
C19 N2 1.483(3)
C19 H19A 0.9600
C19 H19B 0.9600
C19 H19C 0.9600
N2 H1 0.90(2)
C20 O1 1.239(2)
C20 C25 1.439(3)
C20 C21 1.451(2)
C21 C22 1.356(2)
C21 N3 1.460(2)
C22 C23 1.375(3)
C22 H22 0.9300
C23 C24 1.383(3)
C23 N4 1.442(2)
C24 C25 1.371(2)
C24 H24 0.9300
C25 N5 1.453(2)
N3 O3 1.203(2)
N3 O2 1.217(2)
N4 O5 1.227(2)
N4 O4 1.229(2)
N5 O7 1.210(2)
N5 O6 1.214(2)

loop_
_geom_hbond_atom_site_label_D
_geom_hbond_atom_site_label_H
_geom_hbond_atom_site_label_A
_geom_hbond_distance_DH
_geom_hbond_distance_HA
_geom_hbond_distance_DA
_geom_hbond_angle_DHA
N2 H1 O1 0.90(2) 1.88(2) 2.686(2) 148.2(17)
N2 H1 O6 0.90(2) 2.53(2) 3.189(2) 130.0(16)

loop_
_geom_torsion_atom_site_label_1
_geom_torsion_atom_site_label_2
_geom_torsion_atom_site_label_3
_geom_torsion_atom_site_label_4
_geom_torsion
C6 C1 C2 C3 -0.1(3)
N1 C1 C2 C3 179.10(18)
C1 C2 C3 C4 0.4(3)
C2 C3 C4 C5 -0.1(4)
C3 C4 C5 C6 -0.5(4)
C4 C5 C6 C1 0.7(3)
C4 C5 C6 C7 -179.6(2)
C2 C1 C6 C5 -0.4(3)
N1 C1 C6 C5 -179.61(18)
C2 C1 C6 C7 180.0(2)
N1 C1 C6 C7 0.7(3)
C5 C6 C7 C8 169.2(2)
C1 C6 C7 C8 -11.1(3)
C6 C7 C8 C9 65.1(3)
C7 C8 C9 C10 108.0(3)
C7 C8 C9 C14 -68.1(3)
C14 C9 C10 C11 -0.1(4)
C8 C9 C10 C11 -176.2(3)
C9 C10 C11 C12 0.0(4)
C10 C11 C12 C13 0.3(4)
C11 C12 C13 C14 -0.4(3)
C12 C13 C14 C9 0.2(3)
C12 C13 C14 N1 -177.97(17)
C10 C9 C14 C13 0.0(3)
C8 C9 C14 C13 176.3(2)
C10 C9 C14 N1 178.3(2)
C8 C9 C14 N1 -5.5(3)
N1 C15 C16 C17 53.8(2)
C15 C16 C17 N2 57.8(2)
C2 C1 N1 C14 127.93(19)
C6 C1 N1 C14 -52.8(2)
C2 C1 N1 C15 -18.1(2)
C6 C1 N1 C15 161.15(17)
C13 C14 N1 C1 -107.4(2)
C9 C14 N1 C1 74.3(2)
C13 C14 N1 C15 38.7(2)
C9 C14 N1 C15 -139.54(18)
C16 C15 N1 C1 -160.55(15)
C16 C15 N1 C14 52.9(2)
C16 C17 N2 C19 52.0(2)
C16 C17 N2 C18 176.04(17)
O1 C20 C21 C22 171.0(2)
C25 C20 C21 C22 -6.9(3)
O1 C20 C21 N3 -7.3(3)
C25 C20 C21 N3 174.70(18)
C20 C21 C22 C23 4.0(3)
N3 C21 C22 C23 -177.59(18)
C21 C22 C23 C24 0.8(3)
C21 C22 C23 N4 179.67(18)
C22 C23 C24 C25 -1.8(3)
N4 C23 C24 C25 179.26(17)
C23 C24 C25 C20 -1.8(3)
C23 C24 C25 N5 179.00(17)
O1 C20 C25 C24 -172.09(19)
C21 C20 C25 C24 5.8(3)
O1 C20 C25 N5 7.1(3)
C21 C20 C25 N5 -175.09(16)
C22 C21 N3 O3 145.3(2)
C20 C21 N3 O3 -36.2(3)
C22 C21 N3 O2 -32.7(3)
C20 C21 N3 O2 145.8(2)
C22 C23 N4 O5 176.3(2)
C24 C23 N4 O5 -4.8(3)
C22 C23 N4 O4 -4.0(3)
C24 C23 N4 O4 174.97(19)
C24 C25 N5 O7 3.0(3)
C20 C25 N5 O7 -176.15(19)
C24 C25 N5 O6 -175.99(19)
C20 C25 N5 O6 4.8(3)
